data_7714972
loop_
_publ_author_name
'Pan, Tian-Yu'
'Wen, Wei-Yang'
'Ma, Wen'
'Zheng, Shou-Tian'
'Feng, Mei-Ling'
'Huang, Xiao-Ying'

_publ_section_title
;
 New group IIIA metal phosphate-oxalates containing dimethylammonium
 cations with proton conductivity.
;
_journal_issue 5
_journal_name_full 'Dalton transactions (Cambridge, England : 2003)'
_journal_page_first 2318
_journal_page_last 2323
_journal_paper_doi 10.1039/d3dt03368f
_journal_volume 53
_journal_year 2024
_chemical_formula_moiety 'C2 H6 Ga2 O20 P4, 2(C2 H8 N)'
_chemical_formula_sum 'C6 H22 Ga2 N2 O20 P4'
_chemical_formula_weight 705.57
_space_group_crystal_system monoclinic
_space_group_IT_number 14
_space_group_name_Hall '-P 2ybc'
_space_group_name_H-M_alt 'P 1 21/c 1'
_atom_sites_solution_hydrogens mixed
_audit_creation_date 2023-09-26
_audit_creation_method
;
Olex2 1.5
(compiled 2022.04.07 svn.rca3783a0 for OlexSys, GUI svn.r6498)
;
_audit_update_record
;
2023-09-29 deposited with the CCDC.	2023-12-26 downloaded from the CCDC.
;
_cell_angle_alpha 90
_cell_angle_beta 94.080(12)
_cell_angle_gamma 90
_cell_formula_units_Z 2
_cell_length_a 8.5858(10)
_cell_length_b 9.7952(13)
_cell_length_c 12.5984(15)
_cell_measurement_reflns_used 1721
_cell_measurement_temperature 100(2)
_cell_measurement_theta_max 29.4700
_cell_measurement_theta_min 4.7060
_cell_volume 1056.8(2)
_computing_molecular_graphics 'Olex2 1.5 (Dolomanov et al., 2009)'
_computing_publication_material 'Olex2 1.5 (Dolomanov et al., 2009)'
_computing_structure_refinement 'SHELXL-2018/3 (Sheldrick, 2018)'
_diffrn_ambient_temperature 100(2)
_diffrn_measured_fraction_theta_full 1.000
_diffrn_measured_fraction_theta_max 0.861
_diffrn_measurement_device_type 'SuperNova, Dual, Cu at home/near, Atlas'
_diffrn_radiation_type MoK\a
_diffrn_radiation_wavelength 0.71073
_diffrn_reflns_av_R_equivalents 0.0451
_diffrn_reflns_av_unetI/netI 0.0725
_diffrn_reflns_Laue_measured_fraction_full 1.000
_diffrn_reflns_Laue_measured_fraction_max 0.861
_diffrn_reflns_limit_h_max 11
_diffrn_reflns_limit_h_min -11
_diffrn_reflns_limit_k_max 13
_diffrn_reflns_limit_k_min -11
_diffrn_reflns_limit_l_max 17
_diffrn_reflns_limit_l_min -13
_diffrn_reflns_number 5672
_diffrn_reflns_point_group_measured_fraction_full 1.000
_diffrn_reflns_point_group_measured_fraction_max 0.861
_diffrn_reflns_theta_full 25.242
_diffrn_reflns_theta_max 29.604
_diffrn_reflns_theta_min 2.378
_exptl_absorpt_coefficient_mu 2.954
_exptl_absorpt_correction_T_max 1.00000
_exptl_absorpt_correction_T_min 0.64939
_exptl_absorpt_correction_type multi-scan
_exptl_absorpt_process_details
;
CrysAlisPro 1.171.40.84a (Rigaku Oxford Diffraction, 2020)
Empirical absorption correction using spherical harmonics,
implemented in SCALE3 ABSPACK scaling algorithm.
;
_exptl_crystal_colour 'clear colourless'
_exptl_crystal_density_diffrn 2.217
_exptl_crystal_density_method 'not measured'
_exptl_crystal_description block
_exptl_crystal_F_000 708
_exptl_crystal_size_max 0.17
_exptl_crystal_size_mid 0.05
_exptl_crystal_size_min 0.04
_refine_diff_density_max 0.580
_refine_diff_density_min -0.763
_refine_diff_density_rms 0.151
_refine_ls_extinction_method none
_refine_ls_goodness_of_fit_ref 1.056
_refine_ls_hydrogen_treatment mixed
_refine_ls_matrix_type full
_refine_ls_number_parameters 165
_refine_ls_number_reflns 2566
_refine_ls_number_restraints 7
_refine_ls_restrained_S_all 1.056
_refine_ls_R_factor_all 0.0572
_refine_ls_R_factor_gt 0.0400
_refine_ls_shift/su_max 0.000
_refine_ls_shift/su_mean 0.000
_refine_ls_structure_factor_coef Fsqd
_refine_ls_weighting_details 'w=1/[\s^2^(Fo^2^)+(0.0212P)^2^+0.0906P] where P=(Fo^2^+2Fc^2^)/3'
_refine_ls_weighting_scheme calc
_refine_ls_wR_factor_gt 0.0721
_refine_ls_wR_factor_ref 0.0817
_reflns_Friedel_coverage 0.000
_reflns_number_gt 2066
_reflns_number_total 2566
_reflns_threshold_expression 'I > 2\s(I)'
_cod_data_source_file d3dt03368f2.cif
_cod_data_source_block x_CCDC1
_cod_depositor_comments 'Adding full bibliography for 7714971--7714973.cif.'
_cod_database_code 7714972
_shelx_shelxl_version_number 2018/3
_shelx_space_group_comment
;
The symmetry employed for this shelxl refinement is uniquely defined
by the following loop, which should always be used as a source of
symmetry information in preference to the above space-group names.
They are only intended as comments.
;
_olex2_refinement_description
;
1. Restrained distances
 O3-H3
 0.82 with sigma of 0.01
2. Uiso/Uaniso restraints and constraints
Uanis(C1) \\sim Ueq: with sigma of 0.001 and sigma for terminal atoms of 0.002
3.a Secondary CH2 refined with riding coordinates:
 N1(H1A,H1B)
3.b Idealised Me refined as rotating group:
 C2(H2A,H2B,H2C), C3(H3A,H3B,H3C)
;
_olex2_submission_special_instructions 'No special instructions were received'

loop_
_space_group_symop_operation_xyz
'x, y, z'
'-x, y+1/2, -z+1/2'
'-x, -y, -z'
'x, -y-1/2, z-1/2'

loop_
_atom_site_label
_atom_site_type_symbol
_atom_site_fract_x
_atom_site_fract_y
_atom_site_fract_z
_atom_site_U_iso_or_equiv
_atom_site_adp_type
_atom_site_occupancy
_atom_site_site_symmetry_order
_atom_site_calc_flag
_atom_site_refinement_flags_posn
_atom_site_refinement_flags_adp
_atom_site_refinement_flags_occupancy
_atom_site_disorder_assembly
_atom_site_disorder_group
Ga1 Ga 0.48322(4) 0.26827(4) 0.02087(3) 0.00560(11) Uani 1 1 d . . . . .
P1 P 0.56266(10) 0.25504(9) 0.27319(7) 0.0074(2) Uani 1 1 d . . . . .
P2 P 0.24129(10) 0.51068(9) -0.01591(7) 0.00628(19) Uani 1 1 d . . . . .
O1 O 0.4709(3) 0.2166(2) 0.17155(17) 0.0076(5) Uani 1 1 d . . . . .
O2 O 0.4860(2) 0.2008(2) 0.36893(17) 0.0082(5) Uani 1 1 d . . . . .
O3 O 0.5688(3) 0.4154(3) 0.28094(19) 0.0179(6) Uani 1 1 d D . . . .
H3 H 0.576(5) 0.447(4) 0.2218(15) 0.021 Uiso 1 1 d D U . . .
O4 O 0.7317(3) 0.2027(3) 0.2719(2) 0.0193(6) Uani 1 1 d . . . . .
H4 H 0.775(4) 0.169(4) 0.334(3) 0.023 Uiso 1 1 d . U . . .
O5 O 0.3049(2) 0.3791(2) 0.03405(18) 0.0086(5) Uani 1 1 d . . . . .
O6 O 0.1244(3) 0.4732(3) -0.11373(18) 0.0097(5) Uani 1 1 d . . . . .
H6 H 0.044(4) 0.457(4) -0.103(3) 0.012 Uiso 1 1 d . U . . .
O7 O 0.1497(2) 0.5893(2) 0.06275(18) 0.0087(5) Uani 1 1 d . . . . .
O8 O 0.3674(3) 0.5945(2) -0.06437(17) 0.0082(5) Uani 1 1 d . . . . .
O9 O 0.3383(2) 0.1061(2) -0.00690(17) 0.0073(5) Uani 1 1 d . . . . .
O10 O 0.3524(2) -0.1217(2) -0.01488(17) 0.0088(5) Uani 1 1 d . . . . .
C1 C 0.4111(4) -0.0047(3) -0.0065(3) 0.0070(7) Uani 1 1 d . U . . .
N1 N 0.1478(3) 0.1851(3) 0.2015(2) 0.0143(7) Uani 1 1 d . . . . .
H1A H 0.149458 0.116810 0.250532 0.017 Uiso 1 1 calc R U . . .
H1B H 0.243495 0.188076 0.174898 0.017 Uiso 1 1 calc R U . . .
C2 C 0.1206(4) 0.3152(4) 0.2554(3) 0.0169(8) Uani 1 1 d . . . . .
H2A H 0.194037 0.323731 0.318237 0.025 Uiso 1 1 calc R U . . .
H2B H 0.013415 0.317542 0.277272 0.025 Uiso 1 1 calc R U . . .
H2C H 0.136393 0.390986 0.206511 0.025 Uiso 1 1 calc R U . . .
C3 C 0.0291(4) 0.1513(4) 0.1133(3) 0.0200(9) Uani 1 1 d . . . . .
H3A H 0.054055 0.062615 0.082726 0.030 Uiso 1 1 calc R U . . .
H3B H 0.029870 0.221798 0.058148 0.030 Uiso 1 1 calc R U . . .
H3C H -0.074573 0.147215 0.141018 0.030 Uiso 1 1 calc R U . . .

loop_
_atom_site_aniso_label
_atom_site_aniso_U_11
_atom_site_aniso_U_22
_atom_site_aniso_U_33
_atom_site_aniso_U_23
_atom_site_aniso_U_13
_atom_site_aniso_U_12
Ga1 0.00687(19) 0.0062(2) 0.00373(19) -0.00006(14) 0.00045(14) 0.00030(15)
P1 0.0078(4) 0.0100(5) 0.0044(4) 0.0006(3) 0.0000(3) -0.0004(4)
P2 0.0069(4) 0.0066(4) 0.0053(4) 0.0002(3) -0.0001(3) -0.0002(3)
O1 0.0088(11) 0.0105(12) 0.0034(11) 0.0030(9) 0.0004(9) -0.0017(10)
O2 0.0106(11) 0.0112(12) 0.0030(11) -0.0014(9) 0.0025(9) -0.0013(10)
O3 0.0366(16) 0.0112(14) 0.0060(12) 0.0018(10) 0.0016(12) -0.0080(12)
O4 0.0094(12) 0.0390(18) 0.0096(13) 0.0123(13) 0.0019(10) 0.0053(12)
O5 0.0091(11) 0.0086(12) 0.0081(12) 0.0028(10) 0.0009(10) 0.0009(10)
O6 0.0047(11) 0.0154(13) 0.0089(12) -0.0026(10) 0.0007(10) -0.0020(11)
O7 0.0070(11) 0.0102(12) 0.0089(12) -0.0037(10) 0.0006(9) 0.0011(10)
O8 0.0101(11) 0.0072(12) 0.0071(11) 0.0004(10) 0.0004(9) -0.0021(10)
O9 0.0088(11) 0.0069(12) 0.0062(11) -0.0003(9) 0.0006(9) 0.0020(10)
O10 0.0088(11) 0.0107(12) 0.0068(11) 0.0017(10) -0.0008(9) 0.0004(10)
C1 0.0078(10) 0.0080(10) 0.0051(10) 0.0002(8) -0.0003(8) -0.0007(8)
N1 0.0089(14) 0.0212(17) 0.0129(15) 0.0072(13) 0.0017(12) -0.0007(13)
C2 0.0154(18) 0.021(2) 0.0139(19) 0.0039(16) -0.0005(15) 0.0002(17)
C3 0.0163(18) 0.027(2) 0.0163(19) 0.0016(17) 0.0010(16) -0.0010(18)

loop_
_atom_type_symbol
_atom_type_description
_atom_type_scat_dispersion_real
_atom_type_scat_dispersion_imag
_atom_type_scat_source
C C 0.0033 0.0016 'International Tables Vol C Tables 4.2.6.8 and 6.1.1.4'
H H 0.0000 0.0000 'International Tables Vol C Tables 4.2.6.8 and 6.1.1.4'
Ga Ga 0.2307 1.6083 'International Tables Vol C Tables 4.2.6.8 and 6.1.1.4'
N N 0.0061 0.0033 'International Tables Vol C Tables 4.2.6.8 and 6.1.1.4'
O O 0.0106 0.0060 'International Tables Vol C Tables 4.2.6.8 and 6.1.1.4'
P P 0.1023 0.0942 'International Tables Vol C Tables 4.2.6.8 and 6.1.1.4'

loop_
_geom_angle_atom_site_label_1
_geom_angle_atom_site_label_2
_geom_angle_atom_site_label_3
_geom_angle
_geom_angle_site_symmetry_1
_geom_angle_site_symmetry_3
_geom_angle_publ_flag
O1 Ga1 O9 83.76(9) . . ?
O1 Ga1 O10 86.51(9) . 3_655 ?
O2 Ga1 O1 173.67(10) 4_565 . ?
O2 Ga1 O9 90.15(9) 4_565 . ?
O2 Ga1 O10 90.96(9) 4_565 3_655 ?
O5 Ga1 O1 87.92(9) . . ?
O5 Ga1 O2 93.64(9) . 4_565 ?
O5 Ga1 O8 95.85(10) . 3_665 ?
O5 Ga1 O9 88.54(9) . . ?
O5 Ga1 O10 169.38(9) . 3_655 ?
O8 Ga1 O1 89.16(9) 3_665 . ?
O8 Ga1 O2 96.78(10) 3_665 4_565 ?
O8 Ga1 O9 171.53(9) 3_665 . ?
O8 Ga1 O10 93.10(10) 3_665 3_655 ?
O10 Ga1 O9 81.88(9) 3_655 . ?
O1 P1 O2 111.11(13) . . ?
O1 P1 O3 108.42(14) . . ?
O1 P1 O4 110.15(14) . . ?
O2 P1 O3 108.42(14) . . ?
O2 P1 O4 110.84(14) . . ?
O4 P1 O3 107.80(16) . . ?
O5 P2 O6 108.45(14) . . ?
O5 P2 O8 112.29(13) . . ?
O7 P2 O5 110.35(13) . . ?
O7 P2 O6 107.34(13) . . ?
O7 P2 O8 113.84(14) . . ?
O8 P2 O6 104.12(13) . . ?
P1 O1 Ga1 133.96(14) . . ?
P1 O2 Ga1 140.27(15) . 4_566 ?
P1 O3 H3 109(3) . . ?
P1 O4 H4 116(2) . . ?
P2 O5 Ga1 136.00(14) . . ?
P2 O6 H6 118(3) . . ?
P2 O8 Ga1 138.34(14) . 3_665 ?
C1 O9 Ga1 112.2(2) . . ?
C1 O10 Ga1 112.0(2) . 3_655 ?
O9 C1 O10 126.5(3) . . ?
O9 C1 C1 116.2(3) . 3_655 ?
O10 C1 C1 117.3(4) . 3_655 ?
H1A N1 H1B 107.6 . . ?
C2 N1 H1A 108.6 . . ?
C2 N1 H1B 108.6 . . ?
C2 N1 C3 114.5(3) . . ?
C3 N1 H1A 108.6 . . ?
C3 N1 H1B 108.6 . . ?
N1 C2 H2A 109.5 . . ?
N1 C2 H2B 109.5 . . ?
N1 C2 H2C 109.5 . . ?
H2A C2 H2B 109.5 . . ?
H2A C2 H2C 109.5 . . ?
H2B C2 H2C 109.5 . . ?
N1 C3 H3A 109.5 . . ?
N1 C3 H3B 109.5 . . ?
N1 C3 H3C 109.5 . . ?
H3A C3 H3B 109.5 . . ?
H3A C3 H3C 109.5 . . ?
H3B C3 H3C 109.5 . . ?

loop_
_geom_bond_atom_site_label_1
_geom_bond_atom_site_label_2
_geom_bond_distance
_geom_bond_site_symmetry_2
_geom_bond_publ_flag
Ga1 O1 1.975(2) . ?
Ga1 O2 1.940(2) 4_565 ?
Ga1 O5 1.894(2) . ?
Ga1 O8 1.911(2) 3_665 ?
Ga1 O9 2.032(2) . ?
Ga1 O10 2.019(2) 3_655 ?
P1 O1 1.503(2) . ?
P1 O2 1.511(2) . ?
P1 O3 1.574(3) . ?
P1 O4 1.541(3) . ?
P2 O5 1.519(2) . ?
P2 O6 1.577(2) . ?
P2 O7 1.518(2) . ?
P2 O8 1.521(2) . ?
O3 H3 0.814(10) . ?
O4 H4 0.90(4) . ?
O6 H6 0.73(4) . ?
O9 C1 1.253(4) . ?
O10 C1 1.253(4) . ?
C1 C1 1.527(6) 3_655 ?
N1 H1A 0.9100 . ?
N1 H1B 0.9100 . ?
N1 C2 1.470(5) . ?
N1 C3 1.491(5) . ?
C2 H2A 0.9800 . ?
C2 H2B 0.9800 . ?
C2 H2C 0.9800 . ?
C3 H3A 0.9800 . ?
C3 H3B 0.9800 . ?
C3 H3C 0.9800 . ?

loop_
_geom_hbond_atom_site_label_D
_geom_hbond_atom_site_label_H
_geom_hbond_atom_site_label_A
_geom_hbond_distance_DH
_geom_hbond_distance_HA
_geom_hbond_distance_DA
_geom_hbond_angle_DHA
_geom_hbond_site_symmetry_A
_geom_hbond_publ_flag
O3 H3 O8 0.814(10) 2.12(3) 2.823(3) 145(4) 3_665 yes
O4 H4 O7 0.90(4) 1.62(4) 2.511(3) 172(4) 2_645 yes
O6 H6 O7 0.73(4) 1.83(4) 2.557(3) 174(4) 3_565 yes
N1 H1A O6 0.91 1.95 2.816(4) 158.5 4_566 yes
N1 H1B O1 0.91 1.98 2.843(4) 158.8 . yes
N1 H1B O5 0.91 2.66 3.207(4) 119.7 . yes
N1 H1B O9 0.91 2.61 3.284(4) 131.3 . yes
C2 H2A O9 0.98 2.54 3.502(4) 165.6 4_566 yes
C3 H3C O4 0.98 2.48 3.389(4) 153.6 1_455 yes

loop_
_geom_torsion_atom_site_label_1
_geom_torsion_atom_site_label_2
_geom_torsion_atom_site_label_3
_geom_torsion_atom_site_label_4
_geom_torsion
_geom_torsion_site_symmetry_1
_geom_torsion_site_symmetry_2
_geom_torsion_site_symmetry_3
_geom_torsion_site_symmetry_4
_geom_torsion_publ_flag
Ga1 O9 C1 O10 175.4(3) . . . . ?
Ga1 O9 C1 C1 -4.1(4) . . . 3_655 ?
Ga1 O10 C1 O9 175.7(3) 3_655 . . . ?
Ga1 O10 C1 C1 -4.7(4) 3_655 . . 3_655 ?
O1 Ga1 O5 P2 149.8(2) . . . . ?
O1 P1 O2 Ga1 -160.1(2) . . . 4_566 ?
O2 Ga1 O5 P2 -36.4(2) 4_565 . . . ?
O2 P1 O1 Ga1 171.18(17) . . . . ?
O3 P1 O1 Ga1 52.1(2) . . . . ?
O3 P1 O2 Ga1 -41.0(3) . . . 4_566 ?
O4 P1 O1 Ga1 -65.6(2) . . . . ?
O4 P1 O2 Ga1 77.1(3) . . . 4_566 ?
O5 P2 O8 Ga1 -88.1(2) . . . 3_665 ?
O6 P2 O5 Ga1 93.8(2) . . . . ?
O6 P2 O8 Ga1 154.7(2) . . . 3_665 ?
O7 P2 O5 Ga1 -148.86(18) . . . . ?
O7 P2 O8 Ga1 38.2(3) . . . 3_665 ?
O8 Ga1 O5 P2 60.8(2) 3_665 . . . ?
O8 P2 O5 Ga1 -20.7(3) . . . . ?
O9 Ga1 O5 P2 -126.4(2) . . . . ?
O10 Ga1 O5 P2 -151.9(4) 3_655 . . . ?
